data_4060353
loop_
_publ_author_name
'R. Hermatschweiler'
'I. Fernandez'
'P. S. Pregosin'
'E. Watson'
'A. Albinati'
'S. Rizzato'
'L. F. Veiros'
'M. J. Calhorda'

_publ_section_title
;
 X-ray and 13C NMR studies on a Ru(IV) allyl complex. An explanation for
 the observed control of regioselectivity in allylic alkylation chemistry.
;
_journal_name_full Organometallics
_journal_paper_doi 10.1021/om0490583
_journal_year 2005
_chemical_formula_sum 'C32 H50 F3 N O3 P2 S Ti'
_chemical_formula_weight 695.63
_space_group_IT_number 14
_symmetry_cell_setting monoclinic
_symmetry_space_group_name_Hall '-P 2yn'
_symmetry_space_group_name_H-M 'P 1 21/n 1'
_cell_angle_alpha 90.00
_cell_angle_beta 103.524(6)
_cell_angle_gamma 90.00
_cell_formula_units_Z 4
_cell_length_a 9.823(2)
_cell_length_b 20.914(6)
_cell_length_c 18.009(5)
_cell_volume 3597.4(16)
_diffrn_ambient_temperature 122(2)
_exptl_crystal_density_diffrn 1.284
_cod_depositor_comments
;
The following automatic conversions were performed:
'_symmetry_cell_setting' value 'Monoclinic' changed to 'monoclinic'
according to '/home/saulius/struct/CIF-dictionaries/cif_core.dic'
dictionary named 'cif_core.dic' version 2.4.1 from 2010-06-29.

Automatic conversion script
Id: cif_fix_enum 1527 2010-12-29 10:47:43Z saulius 
;
_cod_original_sg_symbol_H-M 'P 21/n'
_cod_database_code 4060353

loop_
_symmetry_equiv_pos_as_xyz
'x, y, z'
'-x+1/2, y+1/2, -z+1/2'
'-x, -y, -z'
'x-1/2, -y-1/2, z-1/2'

loop_
_atom_site_label
_atom_site_type_symbol
_atom_site_fract_x
_atom_site_fract_y
_atom_site_fract_z
_atom_site_U_iso_or_equiv
_atom_site_adp_type
_atom_site_occupancy
_atom_site_symmetry_multiplicity
_atom_site_calc_flag
_atom_site_refinement_flags
_atom_site_disorder_assembly
_atom_site_disorder_group
Ti1 Ti 0.57302(11) 0.35591(6) 0.76054(6) 0.0226(3) Uani 1 1 d . . .
H31 H 0.746(6) 0.332(3) 0.716(3) 0.04(2) Uiso 1 1 d . . .
P2 P 0.73978(17) 0.42146(9) 0.86715(9) 0.0230(4) Uani 1 1 d . . .
C3 C 0.8145(6) 0.4641(3) 0.7982(3) 0.0215(16) Uani 1 1 d . . .
C4 C 0.7264(6) 0.4696(3) 0.7244(4) 0.0224(16) Uani 1 1 d . . .
N5 N 0.5921(5) 0.4416(2) 0.7104(3) 0.0170(12) Uani 1 1 d . . .
C6 C 0.4799(6) 0.4761(3) 0.6637(3) 0.0200(15) Uani 1 1 d . . .
C7 C 0.3626(6) 0.4397(3) 0.6234(3) 0.0208(16) Uani 1 1 d . . .
P8 P 0.36969(16) 0.35533(9) 0.63794(9) 0.0223(4) Uani 1 1 d . . .
C9 C 0.8928(6) 0.3935(3) 0.9411(3) 0.0265(17) Uani 1 1 d . . .
H9 H 0.9570 0.4309 0.9551 0.032 Uiso 1 1 calc R . .
C10 C 0.9738(7) 0.3423(4) 0.9092(4) 0.059(3) Uani 1 1 d . . .
H10A H 1.0658 0.3363 0.9440 0.089 Uiso 1 1 calc R . .
H10B H 0.9858 0.3556 0.8590 0.089 Uiso 1 1 calc R . .
H10C H 0.9217 0.3019 0.9042 0.089 Uiso 1 1 calc R . .
C11 C 0.8511(7) 0.3718(4) 1.0143(3) 0.046(2) Uani 1 1 d . . .
H11A H 0.7871 0.3353 1.0026 0.069 Uiso 1 1 calc R . .
H11B H 0.8046 0.4070 1.0343 0.069 Uiso 1 1 calc R . .
H11C H 0.9352 0.3591 1.0525 0.069 Uiso 1 1 calc R . .
C12 C 0.6593(6) 0.4832(3) 0.9170(4) 0.0310(18) Uani 1 1 d . . .
H12 H 0.6280 0.4610 0.9593 0.037 Uiso 1 1 calc R . .
C13 C 0.5294(6) 0.5120(3) 0.8653(4) 0.043(2) Uani 1 1 d . . .
H13A H 0.4867 0.5425 0.8945 0.064 Uiso 1 1 calc R . .
H13B H 0.4622 0.4780 0.8454 0.064 Uiso 1 1 calc R . .
H13C H 0.5552 0.5342 0.8227 0.064 Uiso 1 1 calc R . .
C14 C 0.7606(7) 0.5351(4) 0.9537(4) 0.050(2) Uani 1 1 d . . .
H14A H 0.7977 0.5568 0.9144 0.075 Uiso 1 1 calc R . .
H14B H 0.8380 0.5160 0.9916 0.075 Uiso 1 1 calc R . .
H14C H 0.7117 0.5662 0.9789 0.075 Uiso 1 1 calc R . .
C15 C 0.9494(6) 0.4892(3) 0.8104(4) 0.0263(17) Uani 1 1 d . . .
H15 H 1.0090 0.4852 0.8600 0.032 Uiso 1 1 calc R . .
C16 C 1.0014(6) 0.5192(3) 0.7557(4) 0.0266(17) Uani 1 1 d . . .
C17 C 1.1479(6) 0.5468(3) 0.7702(4) 0.039(2) Uani 1 1 d . . .
H17A H 1.1423 0.5934 0.7647 0.058 Uiso 1 1 calc R . .
H17B H 1.1966 0.5290 0.7332 0.058 Uiso 1 1 calc R . .
H17C H 1.1995 0.5359 0.8221 0.058 Uiso 1 1 calc R . .
C18 C 0.9128(6) 0.5230(3) 0.6825(4) 0.0279(17) Uani 1 1 d . . .
H18 H 0.9456 0.5431 0.6426 0.033 Uiso 1 1 calc R . .
C19 C 0.7804(6) 0.4986(3) 0.6674(4) 0.0239(16) Uani 1 1 d . . .
H19 H 0.7236 0.5014 0.6170 0.029 Uiso 1 1 calc R . .
C20 C 0.4769(7) 0.5422(3) 0.6574(3) 0.0270(17) Uani 1 1 d . . .
H20 H 0.5537 0.5667 0.6849 0.032 Uiso 1 1 calc R . .
C21 C 0.3631(6) 0.5727(3) 0.6114(3) 0.0288(17) Uani 1 1 d . . .
H21 H 0.3619 0.6181 0.6089 0.035 Uiso 1 1 calc R . .
C22 C 0.2500(6) 0.5383(3) 0.5687(3) 0.0240(17) Uani 1 1 d . . .
C23 C 0.1303(6) 0.5732(3) 0.5137(4) 0.039(2) Uani 1 1 d . . .
H23A H 0.0815 0.5433 0.4745 0.059 Uiso 1 1 calc R . .
H23B H 0.1686 0.6086 0.4892 0.059 Uiso 1 1 calc R . .
H23C H 0.0644 0.5900 0.5421 0.059 Uiso 1 1 calc R . .
C24 C 0.2506(6) 0.4734(3) 0.5756(3) 0.0252(17) Uani 1 1 d . . .
H24 H 0.1730 0.4499 0.5473 0.030 Uiso 1 1 calc R . .
C25 C 0.4069(6) 0.3212(3) 0.5510(4) 0.0340(19) Uani 1 1 d . . .
H25 H 0.4257 0.2746 0.5608 0.041 Uiso 1 1 calc R . .
C26 C 0.5386(7) 0.3505(4) 0.5362(4) 0.041(2) Uani 1 1 d . . .
H26A H 0.5686 0.3260 0.4964 0.062 Uiso 1 1 calc R . .
H26B H 0.6127 0.3497 0.5832 0.062 Uiso 1 1 calc R . .
H26C H 0.5199 0.3948 0.5191 0.062 Uiso 1 1 calc R . .
C27 C 0.2859(8) 0.3269(4) 0.4782(3) 0.062(3) Uani 1 1 d . . .
H27A H 0.2678 0.3721 0.4654 0.092 Uiso 1 1 calc R . .
H27B H 0.2011 0.3072 0.4877 0.092 Uiso 1 1 calc R . .
H27C H 0.3126 0.3050 0.4356 0.092 Uiso 1 1 calc R . .
C28 C 0.1906(6) 0.3298(3) 0.6377(4) 0.0286(17) Uani 1 1 d . . .
H28 H 0.1300 0.3402 0.5863 0.034 Uiso 1 1 calc R . .
C29 C 0.1880(6) 0.2577(3) 0.6478(4) 0.037(2) Uani 1 1 d . . .
H29A H 0.2472 0.2460 0.6977 0.056 Uiso 1 1 calc R . .
H29B H 0.2234 0.2368 0.6074 0.056 Uiso 1 1 calc R . .
H29C H 0.0917 0.2437 0.6449 0.056 Uiso 1 1 calc R . .
C30 C 0.1314(6) 0.3654(3) 0.6971(4) 0.0354(19) Uani 1 1 d . . .
H30A H 0.0345 0.3518 0.6933 0.053 Uiso 1 1 calc R . .
H30B H 0.1337 0.4115 0.6880 0.053 Uiso 1 1 calc R . .
H30C H 0.1879 0.3556 0.7483 0.053 Uiso 1 1 calc R . .
C31 C 0.6925(7) 0.2929(3) 0.7363(4) 0.0298(18) Uani 1 1 d . . .
C32 C 0.7387(7) 0.2286(3) 0.7201(4) 0.0287(18) Uani 1 1 d . . .
C33 C 0.7448(7) 0.2221(4) 0.6365(4) 0.045(2) Uani 1 1 d . . .
H33A H 0.6511 0.2289 0.6038 0.067 Uiso 1 1 calc R . .
H33B H 0.7778 0.1792 0.6277 0.067 Uiso 1 1 calc R . .
H33C H 0.8093 0.2542 0.6245 0.067 Uiso 1 1 calc R . .
C34 C 0.6377(8) 0.1809(4) 0.7386(5) 0.066(3) Uani 1 1 d . . .
H34A H 0.6395 0.1831 0.7932 0.099 Uiso 1 1 calc R . .
H34B H 0.6646 0.1378 0.7260 0.099 Uiso 1 1 calc R . .
H34C H 0.5431 0.1905 0.7087 0.099 Uiso 1 1 calc R . .
C35 C 0.8877(7) 0.2147(3) 0.7669(4) 0.044(2) Uani 1 1 d . . .
H35A H 0.9508 0.2488 0.7585 0.067 Uiso 1 1 calc R . .
H35B H 0.9196 0.1737 0.7508 0.067 Uiso 1 1 calc R . .
H35C H 0.8877 0.2127 0.8213 0.067 Uiso 1 1 calc R . .
O36 O 0.4491(4) 0.3210(2) 0.8234(2) 0.0425(14) Uani 1 1 d . . .
S37 S 0.4198(3) 0.32267(14) 0.89990(12) 0.0676(8) Uani 1 1 d . . .
O38 O 0.3124(8) 0.3696(3) 0.9036(4) 0.112(3) Uani 1 1 d . . .
O39 O 0.5382(7) 0.3191(5) 0.9600(3) 0.173(5) Uani 1 1 d . . .
C40 C 0.3355(9) 0.2484(5) 0.9003(5) 0.054(3) Uani 1 1 d . . .
F41 F 0.2178(4) 0.2448(2) 0.8492(2) 0.0683(16) Uani 1 1 d . . .
F42 F 0.4171(6) 0.2009(3) 0.8874(3) 0.109(2) Uani 1 1 d . . .
F43 F 0.3043(5) 0.2372(3) 0.9683(3) 0.0829(19) Uani 1 1 d . . .

loop_
_atom_site_aniso_label
_atom_site_aniso_U_11
_atom_site_aniso_U_22
_atom_site_aniso_U_33
_atom_site_aniso_U_23
_atom_site_aniso_U_13
_atom_site_aniso_U_12
Ti1 0.0222(7) 0.0264(7) 0.0172(6) 0.0021(6) 0.0004(5) -0.0033(6)
P2 0.0211(10) 0.0267(11) 0.0181(9) 0.0016(9) -0.0017(7) -0.0045(8)
C3 0.021(4) 0.015(4) 0.028(4) 0.000(3) 0.003(3) -0.007(3)
C4 0.020(4) 0.021(4) 0.026(4) 0.001(3) 0.004(3) 0.000(3)
N5 0.014(3) 0.018(3) 0.018(3) 0.005(2) 0.003(2) -0.007(2)
C6 0.016(4) 0.025(4) 0.019(3) -0.002(3) 0.004(3) 0.000(3)
C7 0.017(4) 0.027(4) 0.016(3) 0.007(3) -0.001(3) -0.001(3)
P8 0.0227(10) 0.0238(11) 0.0191(9) -0.0003(9) 0.0021(7) -0.0018(8)
C9 0.022(4) 0.033(5) 0.020(4) 0.001(3) -0.004(3) -0.005(3)
C10 0.047(5) 0.061(7) 0.057(6) 0.008(5) -0.013(4) 0.016(4)
C11 0.044(5) 0.060(6) 0.026(4) 0.018(4) -0.009(3) 0.008(4)
C12 0.032(4) 0.034(5) 0.024(4) 0.001(4) 0.000(3) -0.007(3)
C13 0.039(5) 0.055(6) 0.033(4) -0.009(4) 0.005(3) 0.018(4)
C14 0.046(5) 0.050(6) 0.049(5) -0.013(5) 0.000(4) -0.003(4)
C15 0.021(4) 0.030(5) 0.025(4) 0.000(3) -0.001(3) -0.002(3)
C16 0.020(4) 0.025(4) 0.037(4) 0.002(4) 0.012(3) 0.001(3)
C17 0.024(4) 0.050(5) 0.040(5) -0.004(4) 0.003(3) -0.007(3)
C18 0.028(4) 0.026(5) 0.033(4) 0.001(4) 0.014(3) -0.007(3)
C19 0.028(4) 0.023(4) 0.021(4) 0.000(3) 0.007(3) 0.000(3)
C20 0.033(4) 0.031(5) 0.017(4) 0.004(3) 0.006(3) -0.003(3)
C21 0.030(4) 0.031(5) 0.028(4) 0.014(4) 0.014(3) 0.009(3)
C22 0.023(4) 0.027(4) 0.020(4) 0.001(3) 0.002(3) 0.003(3)
C23 0.030(4) 0.035(5) 0.050(5) 0.016(4) 0.001(3) 0.008(3)
C24 0.021(4) 0.026(4) 0.027(4) 0.003(3) 0.001(3) 0.002(3)
C25 0.027(4) 0.044(5) 0.027(4) -0.001(4) -0.002(3) 0.010(3)
C26 0.061(5) 0.036(5) 0.032(4) 0.006(4) 0.021(4) 0.012(4)
C27 0.077(6) 0.088(8) 0.014(4) -0.015(4) -0.002(4) 0.023(5)
C28 0.031(4) 0.022(4) 0.030(4) -0.003(3) 0.000(3) 0.003(3)
C29 0.027(4) 0.038(5) 0.048(5) -0.003(4) 0.009(3) -0.007(3)
C30 0.027(4) 0.031(5) 0.050(5) 0.003(4) 0.012(3) 0.000(3)
C31 0.023(4) 0.024(5) 0.034(4) 0.002(4) -0.008(3) -0.003(3)
C32 0.030(4) 0.027(5) 0.029(4) 0.005(4) 0.005(3) 0.000(3)
C33 0.045(5) 0.047(6) 0.040(5) 0.007(4) 0.003(4) 0.010(4)
C34 0.056(6) 0.060(7) 0.082(7) 0.010(6) 0.017(5) -0.022(5)
C35 0.055(5) 0.039(5) 0.036(5) 0.009(4) 0.004(4) 0.020(4)
O36 0.033(3) 0.073(4) 0.023(3) -0.012(3) 0.009(2) -0.023(3)
S37 0.0729(18) 0.098(2) 0.0323(13) -0.0052(14) 0.0139(12) -0.0492(16)
O38 0.155(7) 0.082(6) 0.136(7) -0.043(5) 0.110(5) -0.019(5)
O39 0.110(6) 0.350(14) 0.035(4) 0.057(6) -0.034(4) -0.148(7)
C40 0.048(6) 0.083(8) 0.033(5) 0.010(5) 0.011(4) -0.006(5)
F41 0.056(3) 0.086(4) 0.058(3) 0.012(3) 0.004(3) -0.035(3)
F42 0.121(5) 0.099(5) 0.133(6) 0.059(4) 0.084(4) 0.050(4)
F43 0.078(4) 0.132(5) 0.046(3) 0.025(3) 0.028(3) -0.036(3)

loop_
_geom_bond_atom_site_label_1
_geom_bond_atom_site_label_2
_geom_bond_distance
_geom_bond_site_symmetry_2
_geom_bond_publ_flag
Ti1 C31 1.883(7) . ?
Ti1 O36 1.985(5) . ?
Ti1 N5 2.034(5) . ?
Ti1 P2 2.603(2) . ?
Ti1 P8 2.6080(18) . ?
Ti1 H31 2.09(6) . ?
P2 C3 1.816(7) . ?
P2 C12 1.852(7) . ?
P2 C9 1.854(6) . ?
C3 C15 1.395(8) . ?
C3 C4 1.412(7) . ?
C4 C19 1.398(8) . ?
C4 N5 1.412(7) . ?
N5 C6 1.418(7) . ?
C6 C20 1.387(8) . ?
C6 C7 1.428(8) . ?
C7 C24 1.416(7) . ?
C7 P8 1.783(6) . ?
P8 C25 1.833(7) . ?
P8 C28 1.837(7) . ?
C9 C10 1.524(9) . ?
C9 C11 1.537(8) . ?
C9 H9 1.0000 . ?
C10 H10A 0.9800 . ?
C10 H10B 0.9800 . ?
C10 H10C 0.9800 . ?
C11 H11A 0.9800 . ?
C11 H11B 0.9800 . ?
C11 H11C 0.9800 . ?
C12 C14 1.517(8) . ?
C12 C13 1.517(7) . ?
C12 H12 1.0000 . ?
C13 H13A 0.9800 . ?
C13 H13B 0.9800 . ?
C13 H13C 0.9800 . ?
C14 H14A 0.9800 . ?
C14 H14B 0.9800 . ?
C14 H14C 0.9800 . ?
C15 C16 1.363(9) . ?
C15 H15 0.9500 . ?
C16 C18 1.402(8) . ?
C16 C17 1.516(8) . ?
C17 H17A 0.9800 . ?
C17 H17B 0.9800 . ?
C17 H17C 0.9800 . ?
C18 C19 1.364(8) . ?
C18 H18 0.9500 . ?
C19 H19 0.9500 . ?
C20 C21 1.382(8) . ?
C20 H20 0.9500 . ?
C21 C22 1.395(8) . ?
C21 H21 0.9500 . ?
C22 C24 1.362(8) . ?
C22 C23 1.534(7) . ?
C23 H23A 0.9800 . ?
C23 H23B 0.9800 . ?
C23 H23C 0.9800 . ?
C24 H24 0.9500 . ?
C25 C26 1.511(9) . ?
C25 C27 1.555(7) . ?
C25 H25 1.0000 . ?
C26 H26A 0.9800 . ?
C26 H26B 0.9800 . ?
C26 H26C 0.9800 . ?
C27 H27A 0.9800 . ?
C27 H27B 0.9800 . ?
C27 H27C 0.9800 . ?
C28 C29 1.521(8) . ?
C28 C30 1.526(9) . ?
C28 H28 1.0000 . ?
C29 H29A 0.9800 . ?
C29 H29B 0.9800 . ?
C29 H29C 0.9800 . ?
C30 H30A 0.9800 . ?
C30 H30B 0.9800 . ?
C30 H30C 0.9800 . ?
C31 C32 1.469(9) . ?
C31 H31 1.08(6) . ?
C32 C34 1.499(9) . ?
C32 C33 1.527(9) . ?
C32 C35 1.536(8) . ?
C33 H33A 0.9800 . ?
C33 H33B 0.9800 . ?
C33 H33C 0.9800 . ?
C34 H34A 0.9800 . ?
C34 H34B 0.9800 . ?
C34 H34C 0.9800 . ?
C35 H35A 0.9800 . ?
C35 H35B 0.9800 . ?
C35 H35C 0.9800 . ?
O36 S37 1.472(5) . ?
S37 O39 1.393(6) . ?
S37 O38 1.454(7) . ?
S37 C40 1.761(9) . ?
C40 F41 1.301(8) . ?
C40 F42 1.330(10) . ?
C40 F43 1.350(9) . ?
